data_7039780
loop_
_publ_author_name
'Lord, Rianne M.'
'Allison, Simon J.'
'Rafferty, Karen'
'Ghandhi, Laura'
'Pask, Christopher M.'
'McGowan, Patrick C.'

_publ_section_title
;
 Cytotoxic hydrogen bridged ruthenium quinaldamide complexes showing
 induced cancer cell death by apoptosis.
;
_journal_issue 33
_journal_name_full 'Dalton transactions (Cambridge, England : 2003)'
_journal_page_first 13196
_journal_page_last 13203
_journal_paper_doi 10.1039/c6dt01464j
_journal_volume 45
_journal_year 2016
_chemical_formula_moiety 'C52 H49 Br2 F2 N4 O2 Ru2, F6 P'
_chemical_formula_sum 'C52 H49 Br2 F8 N4 O2 P Ru2'
_chemical_formula_weight 1306.88
_space_group_crystal_system monoclinic
_space_group_IT_number 15
_space_group_name_Hall '-C 2yc'
_space_group_name_H-M_alt 'C 1 2/c 1'
_symmetry_space_group_name_Hall '-C 2yc'
_symmetry_space_group_name_H-M 'C 1 2/c 1'
_atom_sites_solution_hydrogens geom
_audit_creation_date 2016-06-16
_audit_creation_method
;
Olex2 1.2
(compiled 2016.02.19 svn.r3266 for OlexSys, GUI svn.r5155)
;
_audit_update_record
;
2016-06-30 deposited with the CCDC.
2016-07-04 downloaded from the CCDC.
;
_cell_angle_alpha 90
_cell_angle_beta 118.325(4)
_cell_angle_gamma 90
_cell_formula_units_Z 4
_cell_length_a 31.309(3)
_cell_length_b 10.0915(9)
_cell_length_c 18.4285(16)
_cell_measurement_reflns_used 9369
_cell_measurement_temperature 148(2)
_cell_measurement_theta_max 28.808
_cell_measurement_theta_min 2.229
_cell_volume 5125.4(8)
_computing_cell_refinement 'APEX 2 software, Bruker Nonius 2004'
_computing_data_collection 'APEX 2 software, Bruker Nonius 2004'
_computing_data_reduction 'SAINT, Bruker Nonius 2004'
_computing_molecular_graphics 'ORTEX (McArdle, 1995)'
_computing_publication_material 'local program'
_computing_structure_refinement 'ShelXL (Sheldrick, 2015)'
_computing_structure_solution 'SHELXS-97 (Sheldrick, 1990)'
_diffrn_ambient_temperature 148.15
_diffrn_detector_area_resol_mean '120 microns'
_diffrn_measured_fraction_theta_full 1.000
_diffrn_measured_fraction_theta_max 0.994
_diffrn_measurement_device_type 'Bruker X8 Apex diffractometer'
_diffrn_measurement_method 'Rotation images'
_diffrn_radiation_type MoK\a
_diffrn_radiation_wavelength 0.71073
_diffrn_reflns_av_R_equivalents 0.0515
_diffrn_reflns_av_unetI/netI 0.0468
_diffrn_reflns_Laue_measured_fraction_full 1.000
_diffrn_reflns_Laue_measured_fraction_max 0.994
_diffrn_reflns_limit_h_max 42
_diffrn_reflns_limit_h_min -42
_diffrn_reflns_limit_k_max 12
_diffrn_reflns_limit_k_min -13
_diffrn_reflns_limit_l_max 25
_diffrn_reflns_limit_l_min -24
_diffrn_reflns_number 33840
_diffrn_reflns_point_group_measured_fraction_full 1.000
_diffrn_reflns_point_group_measured_fraction_max 0.994
_diffrn_reflns_theta_full 25.242
_diffrn_reflns_theta_max 28.967
_diffrn_reflns_theta_min 2.149
_diffrn_source 'rotating anode'
_diffrn_standards_decay_% 0
_diffrn_standards_interval_count 0
_diffrn_standards_interval_time 0
_diffrn_standards_number 0
_exptl_absorpt_coefficient_mu 2.253
_exptl_absorpt_correction_T_max 0.9563
_exptl_absorpt_correction_T_min 0.5234
_exptl_absorpt_correction_type multi-scan
_exptl_absorpt_process_details
;
Sheldrick, G.M. (2002). SADABS v. 2.03. University of Gottingen, Germany.
;
_exptl_crystal_colour orange
_exptl_crystal_density_diffrn 1.694
_exptl_crystal_density_method 'not measured'
_exptl_crystal_description plate
_exptl_crystal_F_000 2600
_exptl_crystal_size_max 0.33
_exptl_crystal_size_mid 0.18
_exptl_crystal_size_min 0.02
_refine_diff_density_max 0.680
_refine_diff_density_min -0.614
_refine_diff_density_rms 0.098
_refine_ls_extinction_method none
_refine_ls_goodness_of_fit_ref 1.011
_refine_ls_hydrogen_treatment constr
_refine_ls_matrix_type full
_refine_ls_number_parameters 325
_refine_ls_number_reflns 6751
_refine_ls_number_restraints 0
_refine_ls_restrained_S_all 1.011
_refine_ls_R_factor_all 0.0525
_refine_ls_R_factor_gt 0.0326
_refine_ls_shift/su_max 0.001
_refine_ls_shift/su_mean 0.000
_refine_ls_structure_factor_coef Fsqd
_refine_ls_weighting_details 'w=1/[\s^2^(Fo^2^)+(0.0282P)^2^+5.6420P] where P=(Fo^2^+2Fc^2^)/3'
_refine_ls_weighting_scheme calc
_refine_ls_wR_factor_gt 0.0638
_refine_ls_wR_factor_ref 0.0694
_reflns_Friedel_coverage 0.000
_reflns_number_gt 5289
_reflns_number_total 6751
_reflns_threshold_expression 'I > 2\s(I)'
_cod_data_source_file c6dt01464j2.cif
_cod_data_source_block kr220_0m
_cod_depositor_comments 'Adding full bibliography for 7039777--7039782.cif.'
_cod_original_cell_volume 5125.5(8)
_cod_database_code 7039780
_shelx_space_group_comment
;
The symmetry employed for this shelxl refinement is uniquely defined
by the following loop, which should always be used as a source of
symmetry information in preference to the above space-group names.
They are only intended as comments.
;
_shelx_estimated_absorpt_t_max 0.956
_shelx_estimated_absorpt_t_min 0.523
_olex2_refinement_description
;
1. Fixed Uiso
 At 1.2 times of:
  All C(H) groups
 At 1.5 times of:
  All C(H,H,H) groups
2.a Ternary CH refined with riding coordinates:
 C24(H24)
2.b Aromatic/amide H refined with riding coordinates:
 C8(H8), C7(H7), C2(H2), C3(H3), C5(H5), C4(H4), C12(H12), C13(H13), C15(H15),
 C14(H14), C20(H20), C22(H22), C19(H19), C23(H23)
2.c Idealised Me refined as rotating group:
 C17(H17A,H17B,H17C), C25(H25A,H25B,H25C), C26(H26A,H26B,H26C)
;
_shelx_shelxl_version_number 2014/7
_olex2_submission_special_instructions 'No special instructions were received'

loop_
_space_group_symop_operation_xyz
'x, y, z'
'-x, y, -z+1/2'
'x+1/2, y+1/2, z'
'-x+1/2, y+1/2, -z+1/2'
'-x, -y, -z'
'x, -y, z-1/2'
'-x+1/2, -y+1/2, -z'
'x+1/2, -y+1/2, z-1/2'

loop_
_atom_site_label
_atom_site_type_symbol
_atom_site_fract_x
_atom_site_fract_y
_atom_site_fract_z
_atom_site_U_iso_or_equiv
_atom_site_adp_type
_atom_site_occupancy
_atom_site_site_symmetry_order
_atom_site_calc_flag
_atom_site_refinement_flags_posn
_atom_site_refinement_flags_adp
_atom_site_refinement_flags_occupancy
Ru1 Ru 0.12873(2) 0.72303(2) 0.48563(2) 0.01456(6) Uani 1 1 d . . .
Br1 Br 0.07579(2) 0.57707(3) 0.36297(2) 0.02211(7) Uani 1 1 d . . .
O1 O 0.00882(6) 0.95487(18) 0.44738(11) 0.0229(4) Uani 1 1 d . . .
N1 N 0.07300(7) 0.86163(19) 0.43696(12) 0.0156(4) Uani 1 1 d . . .
C11 C 0.07261(9) 0.9672(2) 0.38422(15) 0.0174(5) Uani 1 1 d . . .
C10 C 0.04192(9) 0.8646(2) 0.46602(15) 0.0163(5) Uani 1 1 d . . .
N2 N 0.08095(7) 0.6618(2) 0.53199(12) 0.0157(4) Uani 1 1 d . . .
C6 C 0.05069(9) 0.5227(3) 0.60694(15) 0.0201(5) Uani 1 1 d . . .
C8 C 0.01214(9) 0.7319(3) 0.55055(16) 0.0198(5) Uani 1 1 d . . .
H8 H -0.0123 0.7963 0.5401 0.024 Uiso 1 1 calc R . .
C1 C 0.08273(9) 0.5440(2) 0.57224(15) 0.0171(5) Uani 1 1 d . . .
C7 C 0.01573(9) 0.6208(3) 0.59577(16) 0.0222(6) Uani 1 1 d . . .
H7 H -0.0051 0.6095 0.6195 0.027 Uiso 1 1 calc R . .
C9 C 0.04551(9) 0.7494(2) 0.51948(15) 0.0165(5) Uani 1 1 d . . .
C2 C 0.11513(10) 0.4414(2) 0.57756(16) 0.0221(6) Uani 1 1 d . . .
H2 H 0.1353 0.4524 0.5524 0.027 Uiso 1 1 calc R . .
C3 C 0.11737(10) 0.3261(3) 0.61906(16) 0.0248(6) Uani 1 1 d . . .
H3 H 0.1396 0.2585 0.6232 0.030 Uiso 1 1 calc R . .
C5 C 0.05415(10) 0.4015(3) 0.64946(16) 0.0254(6) Uani 1 1 d . . .
H5 H 0.0336 0.3867 0.6735 0.030 Uiso 1 1 calc R . .
C4 C 0.08700(11) 0.3068(3) 0.65570(17) 0.0278(6) Uani 1 1 d . . .
H4 H 0.0895 0.2272 0.6849 0.033 Uiso 1 1 calc R . .
C12 C 0.06117(9) 0.9440(3) 0.30273(16) 0.0219(6) Uani 1 1 d . . .
H12 H 0.0522 0.8576 0.2801 0.026 Uiso 1 1 calc R . .
C16 C 0.08610(10) 1.0951(3) 0.41496(16) 0.0224(6) Uani 1 1 d . . .
C13 C 0.06288(10) 1.0475(3) 0.25399(18) 0.0314(7) Uani 1 1 d . . .
H13 H 0.0547 1.0313 0.1981 0.038 Uiso 1 1 calc R . .
C15 C 0.08839(11) 1.1993(3) 0.36846(19) 0.0312(7) Uani 1 1 d . . .
H15 H 0.0978 1.2853 0.3915 0.037 Uiso 1 1 calc R . .
C14 C 0.07643(11) 1.1745(3) 0.28655(19) 0.0355(7) Uani 1 1 d . . .
H14 H 0.0775 1.2443 0.2529 0.043 Uiso 1 1 calc R . .
C21 C 0.19018(9) 0.7802(3) 0.60620(16) 0.0239(6) Uani 1 1 d . . .
C20 C 0.18255(9) 0.8791(3) 0.54763(18) 0.0269(6) Uani 1 1 d . . .
H20 H 0.1776 0.9681 0.5588 0.032 Uiso 1 1 calc R . .
C22 C 0.19808(9) 0.6479(3) 0.58651(17) 0.0272(6) Uani 1 1 d . . .
H22 H 0.2045 0.5793 0.6257 0.033 Uiso 1 1 calc R . .
C18 C 0.18830(10) 0.7177(3) 0.45184(18) 0.0310(7) Uani 1 1 d . . .
C19 C 0.18205(9) 0.8479(3) 0.47108(18) 0.0309(7) Uani 1 1 d . . .
H19 H 0.1774 0.9168 0.4329 0.037 Uiso 1 1 calc R . .
C23 C 0.19658(9) 0.6169(3) 0.51108(19) 0.0302(7) Uani 1 1 d . . .
H23 H 0.2011 0.5279 0.4995 0.036 Uiso 1 1 calc R . .
C17 C 0.18453(12) 0.6819(4) 0.3688(2) 0.0541(11) Uani 1 1 d . . .
H17A H 0.1741 0.7598 0.3327 0.081 Uiso 1 1 calc GR . .
H17B H 0.1608 0.6105 0.3434 0.081 Uiso 1 1 calc GR . .
H17C H 0.2163 0.6523 0.3767 0.081 Uiso 1 1 calc GR . .
C24 C 0.19103(11) 0.8073(4) 0.68825(19) 0.0405(8) Uani 1 1 d . . .
H24 H 0.1758 0.7297 0.7009 0.049 Uiso 1 1 calc R . .
F1 F 0.09821(6) 1.11651(15) 0.49593(10) 0.0325(4) Uani 1 1 d . . .
C25 C 0.24485(13) 0.8146(5) 0.7559(2) 0.0644(12) Uani 1 1 d . . .
H25A H 0.2611 0.7307 0.7576 0.097 Uiso 1 1 calc GR . .
H25B H 0.2464 0.8305 0.8096 0.097 Uiso 1 1 calc GR . .
H25C H 0.2611 0.8872 0.7434 0.097 Uiso 1 1 calc GR . .
C26 C 0.16323(14) 0.9318(5) 0.6888(2) 0.0698(13) Uani 1 1 d . . .
H26A H 0.1806 1.0106 0.6858 0.105 Uiso 1 1 calc GR . .
H26B H 0.1606 0.9343 0.7397 0.105 Uiso 1 1 calc GR . .
H26C H 0.1307 0.9301 0.6412 0.105 Uiso 1 1 calc GR . .
P1 P 0.2500 0.2500 0.5000 0.0416(3) Uani 1 2 d S T P
F4 F 0.20449(8) 0.2805(2) 0.51571(16) 0.0693(7) Uani 1 1 d . . .
F2 F 0.23098(10) 0.3584(2) 0.42899(15) 0.0784(8) Uani 1 1 d . . .
F3 F 0.22004(8) 0.1377(2) 0.43369(15) 0.0696(7) Uani 1 1 d . . .

loop_
_atom_site_aniso_label
_atom_site_aniso_U_11
_atom_site_aniso_U_22
_atom_site_aniso_U_33
_atom_site_aniso_U_23
_atom_site_aniso_U_13
_atom_site_aniso_U_12
Ru1 0.01282(10) 0.01547(10) 0.01687(10) 0.00085(8) 0.00825(8) 0.00234(8)
Br1 0.02505(15) 0.02101(13) 0.02168(14) -0.00371(10) 0.01223(12) -0.00341(11)
O1 0.0229(10) 0.0260(10) 0.0243(10) 0.0053(8) 0.0148(9) 0.0104(8)
N1 0.0154(11) 0.0142(10) 0.0171(11) 0.0013(8) 0.0076(9) 0.0019(8)
C11 0.0149(13) 0.0198(13) 0.0205(13) 0.0051(10) 0.0109(11) 0.0049(10)
C10 0.0144(12) 0.0188(12) 0.0158(13) -0.0008(10) 0.0072(10) 0.0017(10)
N2 0.0147(10) 0.0172(10) 0.0144(10) -0.0007(8) 0.0062(9) -0.0007(8)
C6 0.0205(14) 0.0228(13) 0.0136(13) -0.0025(10) 0.0054(11) -0.0056(11)
C8 0.0177(13) 0.0238(13) 0.0203(13) -0.0026(11) 0.0110(11) -0.0004(11)
C1 0.0162(13) 0.0182(13) 0.0131(12) -0.0012(9) 0.0040(10) -0.0031(10)
C7 0.0240(14) 0.0263(14) 0.0222(14) -0.0030(11) 0.0157(12) -0.0065(11)
C9 0.0165(13) 0.0184(13) 0.0147(12) -0.0001(9) 0.0074(10) 0.0011(9)
C2 0.0239(14) 0.0195(13) 0.0211(14) 0.0004(11) 0.0092(12) -0.0001(11)
C3 0.0260(15) 0.0186(13) 0.0207(14) 0.0014(11) 0.0039(12) 0.0014(11)
C5 0.0303(16) 0.0276(15) 0.0171(14) 0.0012(11) 0.0104(12) -0.0079(12)
C4 0.0352(17) 0.0211(14) 0.0197(14) 0.0057(11) 0.0070(13) -0.0061(12)
C12 0.0189(14) 0.0261(14) 0.0206(14) 0.0011(11) 0.0093(12) 0.0003(11)
C16 0.0249(14) 0.0195(13) 0.0241(15) 0.0023(11) 0.0127(12) 0.0045(11)
C13 0.0287(16) 0.0433(19) 0.0227(15) 0.0075(13) 0.0125(13) 0.0007(13)
C15 0.0311(17) 0.0218(15) 0.0376(18) 0.0052(12) 0.0138(14) 0.0003(12)
C14 0.0352(18) 0.0328(17) 0.0374(18) 0.0165(14) 0.0163(15) 0.0007(14)
C21 0.0155(13) 0.0338(15) 0.0217(14) -0.0067(12) 0.0083(11) -0.0052(12)
C20 0.0147(13) 0.0220(14) 0.0415(18) -0.0057(12) 0.0115(13) -0.0048(11)
C22 0.0168(14) 0.0265(15) 0.0283(16) 0.0083(12) 0.0026(12) 0.0043(11)
C18 0.0130(13) 0.057(2) 0.0271(16) -0.0057(14) 0.0126(12) -0.0015(13)
C19 0.0127(13) 0.0429(18) 0.0343(17) 0.0133(14) 0.0090(13) -0.0038(12)
C23 0.0151(14) 0.0310(16) 0.0392(18) -0.0095(13) 0.0085(13) 0.0058(12)
C17 0.0264(18) 0.109(3) 0.0330(19) -0.016(2) 0.0192(16) -0.0082(19)
C24 0.0286(17) 0.066(2) 0.0252(17) -0.0119(15) 0.0117(14) -0.0087(16)
F1 0.0452(11) 0.0257(9) 0.0269(9) -0.0059(7) 0.0172(8) 0.0001(8)
C25 0.039(2) 0.126(4) 0.0233(18) -0.019(2) 0.0108(16) -0.007(2)
C26 0.049(2) 0.110(4) 0.055(3) -0.039(2) 0.029(2) 0.003(2)
P1 0.0374(7) 0.0274(6) 0.0555(8) -0.0002(5) 0.0184(6) 0.0051(5)
F4 0.0526(14) 0.0680(15) 0.0957(19) -0.0079(13) 0.0420(14) 0.0053(12)
F2 0.110(2) 0.0499(14) 0.0756(18) 0.0176(12) 0.0445(16) 0.0299(14)
F3 0.0662(16) 0.0514(13) 0.0821(18) -0.0231(13) 0.0277(14) -0.0121(12)

loop_
_atom_type_symbol
_atom_type_description
_atom_type_scat_dispersion_real
_atom_type_scat_dispersion_imag
_atom_type_scat_source
C C 0.0033 0.0016 'International Tables Vol C Tables 4.2.6.8 and 6.1.1.4'
H H 0.0000 0.0000 'International Tables Vol C Tables 4.2.6.8 and 6.1.1.4'
Br Br -0.2901 2.4595 'International Tables Vol C Tables 4.2.6.8 and 6.1.1.4'
F F 0.0171 0.0103 'International Tables Vol C Tables 4.2.6.8 and 6.1.1.4'
N N 0.0061 0.0033 'International Tables Vol C Tables 4.2.6.8 and 6.1.1.4'
O O 0.0106 0.0060 'International Tables Vol C Tables 4.2.6.8 and 6.1.1.4'
P P 0.1023 0.0942 'International Tables Vol C Tables 4.2.6.8 and 6.1.1.4'
Ru Ru -1.2594 0.8363 'International Tables Vol C Tables 4.2.6.8 and 6.1.1.4'

loop_
_geom_angle_atom_site_label_1
_geom_angle_atom_site_label_2
_geom_angle_atom_site_label_3
_geom_angle
_geom_angle_site_symmetry_1
_geom_angle_site_symmetry_3
N1 Ru1 Br1 86.93(6) . .
N1 Ru1 N2 76.31(8) . .
N1 Ru1 C21 114.14(9) . .
N1 Ru1 C20 91.25(9) . .
N1 Ru1 C22 151.60(9) . .
N1 Ru1 C18 122.54(10) . .
N1 Ru1 C19 95.28(10) . .
N1 Ru1 C23 159.79(10) . .
N2 Ru1 Br1 84.45(5) . .
N2 Ru1 C21 96.53(8) . .
N2 Ru1 C20 120.71(9) . .
N2 Ru1 C22 99.14(9) . .
N2 Ru1 C18 160.42(10) . .
N2 Ru1 C19 158.03(10) . .
N2 Ru1 C23 123.87(10) . .
C21 Ru1 Br1 158.60(7) . .
C21 Ru1 C22 37.78(10) . .
C21 Ru1 C18 80.97(10) . .
C21 Ru1 C23 68.02(10) . .
C20 Ru1 Br1 153.56(8) . .
C20 Ru1 C21 37.17(10) . .
C20 Ru1 C22 66.65(10) . .
C20 Ru1 C18 67.95(11) . .
C20 Ru1 C19 38.18(11) . .
C20 Ru1 C23 79.32(10) . .
C22 Ru1 Br1 120.87(8) . .
C22 Ru1 C18 67.03(11) . .
C22 Ru1 C23 36.88(10) . .
C18 Ru1 Br1 90.95(8) . .
C19 Ru1 Br1 115.72(8) . .
C19 Ru1 C21 68.07(10) . .
C19 Ru1 C22 78.51(10) . .
C19 Ru1 C18 36.74(11) . .
C19 Ru1 C23 66.30(11) . .
C23 Ru1 Br1 93.62(8) . .
C23 Ru1 C18 37.29(11) . .
C11 N1 Ru1 121.75(14) . .
C10 N1 Ru1 118.15(16) . .
C10 N1 C11 119.2(2) . .
C12 C11 N1 121.4(2) . .
C12 C11 C16 118.0(2) . .
C16 C11 N1 120.5(2) . .
O1 C10 N1 124.1(2) . .
O1 C10 C9 121.4(2) . .
N1 C10 C9 114.3(2) . .
C1 N2 Ru1 127.08(16) . .
C9 N2 Ru1 114.65(15) . .
C9 N2 C1 118.3(2) . .
C7 C6 C1 119.0(2) . .
C7 C6 C5 122.0(2) . .
C5 C6 C1 119.0(2) . .
C7 C8 H8 120.6 . .
C7 C8 C9 118.9(2) . .
C9 C8 H8 120.6 . .
N2 C1 C6 120.4(2) . .
N2 C1 C2 120.5(2) . .
C2 C1 C6 119.1(2) . .
C6 C7 H7 120.2 . .
C8 C7 C6 119.7(2) . .
C8 C7 H7 120.2 . .
N2 C9 C10 114.9(2) . .
N2 C9 C8 123.5(2) . .
C8 C9 C10 121.5(2) . .
C1 C2 H2 119.9 . .
C3 C2 C1 120.1(2) . .
C3 C2 H2 119.9 . .
C2 C3 H3 119.6 . .
C2 C3 C4 120.8(3) . .
C4 C3 H3 119.6 . .
C6 C5 H5 119.9 . .
C4 C5 C6 120.2(2) . .
C4 C5 H5 119.9 . .
C3 C4 H4 119.6 . .
C5 C4 C3 120.8(2) . .
C5 C4 H4 119.6 . .
C11 C12 H12 120.0 . .
C11 C12 C13 120.1(3) . .
C13 C12 H12 120.0 . .
C15 C16 C11 123.3(2) . .
F1 C16 C11 117.6(2) . .
F1 C16 C15 119.1(2) . .
C12 C13 H13 119.7 . .
C14 C13 C12 120.5(3) . .
C14 C13 H13 119.7 . .
C16 C15 H15 121.0 . .
C16 C15 C14 118.0(3) . .
C14 C15 H15 121.0 . .
C13 C14 C15 120.1(3) . .
C13 C14 H14 119.9 . .
C15 C14 H14 119.9 . .
C20 C21 Ru1 70.40(15) . .
C20 C21 C22 117.0(2) . .
C20 C21 C24 123.5(3) . .
C22 C21 Ru1 71.11(15) . .
C22 C21 C24 119.6(3) . .
C24 C21 Ru1 129.74(19) . .
Ru1 C20 H20 129.0 . .
C21 C20 Ru1 72.43(15) . .
C21 C20 H20 119.5 . .
C21 C20 C19 121.1(3) . .
C19 C20 Ru1 71.52(16) . .
C19 C20 H20 119.5 . .
Ru1 C22 H22 131.0 . .
C21 C22 Ru1 71.11(15) . .
C21 C22 H22 119.0 . .
C23 C22 Ru1 71.73(16) . .
C23 C22 C21 121.9(3) . .
C23 C22 H22 119.0 . .
C19 C18 Ru1 70.75(14) . .
C19 C18 C23 118.3(2) . .
C19 C18 C17 121.6(3) . .
C23 C18 Ru1 71.04(15) . .
C23 C18 C17 120.1(3) . .
C17 C18 Ru1 127.6(2) . .
Ru1 C19 H19 130.4 . .
C20 C19 Ru1 70.30(15) . .
C20 C19 H19 119.4 . .
C18 C19 Ru1 72.51(16) . .
C18 C19 C20 121.1(3) . .
C18 C19 H19 119.4 . .
Ru1 C23 H23 129.7 . .
C22 C23 Ru1 71.39(15) . .
C22 C23 C18 120.6(3) . .
C22 C23 H23 119.7 . .
C18 C23 Ru1 71.67(15) . .
C18 C23 H23 119.7 . .
C18 C17 H17A 109.5 . .
C18 C17 H17B 109.5 . .
C18 C17 H17C 109.5 . .
H17A C17 H17B 109.5 . .
H17A C17 H17C 109.5 . .
H17B C17 H17C 109.5 . .
C21 C24 H24 107.8 . .
C21 C24 C25 107.9(2) . .
C21 C24 C26 114.3(3) . .
C25 C24 H24 107.8 . .
C26 C24 H24 107.8 . .
C26 C24 C25 111.1(3) . .
C24 C25 H25A 109.5 . .
C24 C25 H25B 109.5 . .
C24 C25 H25C 109.5 . .
H25A C25 H25B 109.5 . .
H25A C25 H25C 109.5 . .
H25B C25 H25C 109.5 . .
C24 C26 H26A 109.5 . .
C24 C26 H26B 109.5 . .
C24 C26 H26C 109.5 . .
H26A C26 H26B 109.5 . .
H26A C26 H26C 109.5 . .
H26B C26 H26C 109.5 . .
F4 P1 F4 180.0 7_556 .
F2 P1 F4 90.07(13) . 7_556
F2 P1 F4 89.93(13) 7_556 7_556
F2 P1 F4 89.93(13) . .
F2 P1 F4 90.07(13) 7_556 .
F2 P1 F2 180.0 7_556 .
F2 P1 F3 89.77(13) 7_556 .
F2 P1 F3 90.23(13) 7_556 7_556
F2 P1 F3 89.77(13) . 7_556
F2 P1 F3 90.23(13) . .
F3 P1 F4 91.39(12) . .
F3 P1 F4 88.61(12) 7_556 .
F3 P1 F4 88.61(12) . 7_556
F3 P1 F4 91.39(12) 7_556 7_556
F3 P1 F3 180.0 7_556 .

loop_
_geom_bond_atom_site_label_1
_geom_bond_atom_site_label_2
_geom_bond_distance
_geom_bond_site_symmetry_2
Ru1 Br1 2.5439(4) .
Ru1 N1 2.0786(19) .
Ru1 N2 2.1360(19) .
Ru1 C21 2.217(3) .
Ru1 C20 2.191(3) .
Ru1 C22 2.217(3) .
Ru1 C18 2.230(2) .
Ru1 C19 2.207(3) .
Ru1 C23 2.221(3) .
O1 C10 1.297(3) .
N1 C11 1.438(3) .
N1 C10 1.315(3) .
C11 C12 1.389(4) .
C11 C16 1.392(4) .
C10 C9 1.493(3) .
N2 C1 1.388(3) .
N2 C9 1.350(3) .
C6 C1 1.439(3) .
C6 C7 1.417(4) .
C6 C5 1.428(4) .
C8 H8 0.9500 .
C8 C7 1.370(4) .
C8 C9 1.421(3) .
C1 C2 1.420(3) .
C7 H7 0.9500 .
C2 H2 0.9500 .
C2 C3 1.376(4) .
C3 H3 0.9500 .
C3 C4 1.417(4) .
C5 H5 0.9500 .
C5 C4 1.369(4) .
C4 H4 0.9500 .
C12 H12 0.9500 .
C12 C13 1.395(4) .
C16 C15 1.379(4) .
C16 F1 1.371(3) .
C13 H13 0.9500 .
C13 C14 1.393(4) .
C15 H15 0.9500 .
C15 C14 1.395(4) .
C14 H14 0.9500 .
C21 C20 1.405(4) .
C21 C22 1.436(4) .
C21 C24 1.524(4) .
C20 H20 0.9500 .
C20 C19 1.438(4) .
C22 H22 0.9500 .
C22 C23 1.404(4) .
C18 C19 1.398(4) .
C18 C23 1.423(4) .
C18 C17 1.522(4) .
C19 H19 0.9500 .
C23 H23 0.9500 .
C17 H17A 0.9800 .
C17 H17B 0.9800 .
C17 H17C 0.9800 .
C24 H24 1.0000 .
C24 C25 1.551(5) .
C24 C26 1.531(5) .
C25 H25A 0.9800 .
C25 H25B 0.9800 .
C25 H25C 0.9800 .
C26 H26A 0.9800 .
C26 H26B 0.9800 .
C26 H26C 0.9800 .
P1 F4 1.612(2) 7_556
P1 F4 1.612(2) .
P1 F2 1.589(2) 7_556
P1 F2 1.589(2) .
P1 F3 1.603(2) 7_556
P1 F3 1.603(2) .

loop_
_geom_torsion_atom_site_label_1
_geom_torsion_atom_site_label_2
_geom_torsion_atom_site_label_3
_geom_torsion_atom_site_label_4
_geom_torsion
Ru1 N1 C11 C12 75.0(3)
Ru1 N1 C11 C16 -101.8(2)
Ru1 N1 C10 O1 172.34(18)
Ru1 N1 C10 C9 -11.2(3)
Ru1 N2 C1 C6 173.96(17)
Ru1 N2 C1 C2 -8.0(3)
Ru1 N2 C9 C10 7.7(3)
Ru1 N2 C9 C8 -175.43(19)
Ru1 C21 C20 C19 -54.6(2)
Ru1 C21 C22 C23 52.9(2)
Ru1 C21 C24 C25 168.4(3)
Ru1 C21 C24 C26 -67.5(4)
Ru1 C20 C19 C18 -53.9(2)
Ru1 C22 C23 C18 54.2(2)
Ru1 C18 C19 C20 52.9(2)
Ru1 C18 C23 C22 -54.1(2)
O1 C10 C9 N2 178.5(2)
O1 C10 C9 C8 1.6(4)
N1 C11 C12 C13 -177.6(2)
N1 C11 C16 C15 177.3(2)
N1 C11 C16 F1 -1.9(3)
N1 C10 C9 N2 1.9(3)
N1 C10 C9 C8 -175.0(2)
C11 N1 C10 O1 3.2(4)
C11 N1 C10 C9 179.6(2)
C11 C12 C13 C14 0.6(4)
C11 C16 C15 C14 0.1(4)
C10 N1 C11 C12 -116.2(3)
C10 N1 C11 C16 66.9(3)
N2 C1 C2 C3 178.6(2)
C6 C1 C2 C3 -3.2(4)
C6 C5 C4 C3 -1.1(4)
C1 N2 C9 C10 -172.0(2)
C1 N2 C9 C8 4.8(4)
C1 C6 C7 C8 1.7(4)
C1 C6 C5 C4 -1.0(4)
C1 C2 C3 C4 1.1(4)
C7 C6 C1 N2 3.2(4)
C7 C6 C1 C2 -175.0(2)
C7 C6 C5 C4 177.1(3)
C7 C8 C9 C10 176.7(2)
C7 C8 C9 N2 0.1(4)
C9 N2 C1 C6 -6.3(3)
C9 N2 C1 C2 171.8(2)
C9 C8 C7 C6 -3.3(4)
C2 C3 C4 C5 1.1(4)
C5 C6 C1 N2 -178.7(2)
C5 C6 C1 C2 3.2(4)
C5 C6 C7 C8 -176.4(2)
C12 C11 C16 C15 0.3(4)
C12 C11 C16 F1 -178.8(2)
C12 C13 C14 C15 -0.1(4)
C16 C11 C12 C13 -0.7(4)
C16 C15 C14 C13 -0.2(4)
C21 C20 C19 Ru1 55.0(2)
C21 C20 C19 C18 1.1(4)
C21 C22 C23 Ru1 -52.6(2)
C21 C22 C23 C18 1.6(4)
C20 C21 C22 Ru1 -55.1(2)
C20 C21 C22 C23 -2.2(4)
C20 C21 C24 C25 -100.0(4)
C20 C21 C24 C26 24.0(4)
C22 C21 C20 Ru1 55.5(2)
C22 C21 C20 C19 0.9(4)
C22 C21 C24 C25 79.2(4)
C22 C21 C24 C26 -156.8(3)
C19 C18 C23 Ru1 54.5(2)
C19 C18 C23 C22 0.4(4)
C23 C18 C19 Ru1 -54.7(2)
C23 C18 C19 C20 -1.8(4)
C17 C18 C19 Ru1 123.0(3)
C17 C18 C19 C20 175.9(2)
C17 C18 C23 Ru1 -123.2(3)
C17 C18 C23 C22 -177.3(3)
C24 C21 C20 Ru1 -125.3(3)
C24 C21 C20 C19 -179.9(2)
C24 C21 C22 Ru1 125.6(2)
C24 C21 C22 C23 178.5(3)
F1 C16 C15 C14 179.3(2)
